data_4071600
loop_
_publ_author_name
'Buchard, Antoine'
'Komly, Bruno'
'Auffrant, Audrey'
'Le Goff, Xavier F.'
'Floch, Pascal Le'

_publ_section_title
;
 A Mixed Phosphine&#x2212;Iminophosphorane Tetradentate Ligand: Synthesis,
 Coordination to Group 10 Metal Centers, and Use as Catalyst in
 Suzuki&#x2212;Miyaura Coupling
;
_journal_issue 17
_journal_name_full Organometallics
_journal_page_first 4380
_journal_paper_doi 10.1021/om8002637
_journal_volume 27
_journal_year 2008
_chemical_formula_moiety 'C52 H52 Cl2 N2 O2 P4 Pd'
_chemical_formula_sum 'C52 H52 Cl2 N2 O2 P4 Pd'
_chemical_formula_weight 1038.14
_chemical_name_systematic
; 
 ? 
;
_space_group_IT_number 2
_symmetry_cell_setting triclinic
_symmetry_space_group_name_Hall '-P 1'
_symmetry_space_group_name_H-M 'P -1'
_atom_sites_solution_hydrogens geom
_atom_sites_solution_primary direct
_atom_sites_solution_secondary difmap
_audit_creation_method SHELXL-97
_cell_angle_alpha 89.216(1)
_cell_angle_beta 76.579(1)
_cell_angle_gamma 81.903(1)
_cell_formula_units_Z 2
_cell_length_a 12.819(1)
_cell_length_b 13.213(1)
_cell_length_c 14.508(1)
_cell_measurement_reflns_used 6977
_cell_measurement_temperature 150.0(1)
_cell_measurement_theta_max 30.034
_cell_measurement_theta_min 0.998
_cell_volume 2365.9(3)
_computing_structure_refinement 'SHELXL-97 (Sheldrick, 1997)'
_computing_structure_solution 'SHELXS-97 (Sheldrick, 1990)'
_diffrn_ambient_temperature 150.0(1)
_diffrn_measured_fraction_theta_full 0.998
_diffrn_measured_fraction_theta_max 0.998
_diffrn_measurement_device_type KappaCCD
_diffrn_measurement_method 'phi and omega scans'
_diffrn_radiation_monochromator graphite
_diffrn_radiation_source 'fine-focus sealed tube'
_diffrn_radiation_type MoK\a
_diffrn_radiation_wavelength 0.71069
_diffrn_reflns_av_R_equivalents 0.0533
_diffrn_reflns_av_sigmaI/netI 0.0713
_diffrn_reflns_limit_h_max 17
_diffrn_reflns_limit_h_min -14
_diffrn_reflns_limit_k_max 17
_diffrn_reflns_limit_k_min -17
_diffrn_reflns_limit_l_max 19
_diffrn_reflns_limit_l_min -19
_diffrn_reflns_number 42365
_diffrn_reflns_theta_full 28.70
_diffrn_reflns_theta_max 28.70
_diffrn_reflns_theta_min 2.74
_exptl_absorpt_coefficient_mu 0.684
_exptl_absorpt_correction_T_max 0.8984
_exptl_absorpt_correction_T_min 0.8211
_exptl_absorpt_correction_type multi-scan
_exptl_crystal_colour 'Pale Yellow'
_exptl_crystal_density_diffrn 1.457
_exptl_crystal_density_method 'not measured'
_exptl_crystal_description Block
_exptl_crystal_F_000 1068
_exptl_crystal_size_max 0.30
_exptl_crystal_size_mid 0.16
_exptl_crystal_size_min 0.16
_refine_diff_density_max 1.266
_refine_diff_density_min -0.801
_refine_diff_density_rms 0.090
_refine_ls_extinction_method none
_refine_ls_goodness_of_fit_ref 1.014
_refine_ls_hydrogen_treatment mixed
_refine_ls_matrix_type full
_refine_ls_number_parameters 580
_refine_ls_number_reflns 12204
_refine_ls_number_restraints 4
_refine_ls_restrained_S_all 1.014
_refine_ls_R_factor_all 0.0671
_refine_ls_R_factor_gt 0.0429
_refine_ls_shift/su_max 0.001
_refine_ls_shift/su_mean 0.000
_refine_ls_structure_factor_coef Fsqd
_refine_ls_weighting_details 'calc w=1/[\s^2^(Fo^2^)+(0.0680P)^2^+0.0000P] where P=(Fo^2^+2Fc^2^)/3'
_refine_ls_weighting_scheme calc
_refine_ls_wR_factor_gt 0.1169
_refine_ls_wR_factor_ref 0.1239
_reflns_number_gt 8504
_reflns_number_total 12204
_reflns_threshold_expression >2sigma(I)
_cod_data_source_file om8002637-file001.cif
_cod_data_source_block ab470
_cod_depositor_comments
;
The following automatic conversions were performed:

'_symmetry_cell_setting' value 'Triclinic' changed to 'triclinic'
according to /home/saulius/struct/CIF-dictionaries/cif_core.dic
dictionary named 'cif_core.dic' version 2.4.1 from 2010-06-29.

Automatic conversion script
Id: cif_fix_values 1715 2011-07-08 13:25:40Z adriana 
;
_cod_original_sg_symbol_H-M 'P-1     '
_cod_database_code 4071600

loop_
_symmetry_equiv_pos_as_xyz
'x, y, z'
'-x, -y, -z'

loop_
_atom_site_label
_atom_site_type_symbol
_atom_site_fract_x
_atom_site_fract_y
_atom_site_fract_z
_atom_site_U_iso_or_equiv
_atom_site_adp_type
_atom_site_occupancy
_atom_site_symmetry_multiplicity
_atom_site_calc_flag
_atom_site_refinement_flags
Pd1 Pd 0.226675(17) 0.220588(16) 0.780519(15) 0.02500(8) Uani 1 1 d .
P1 P 0.23122(6) 0.10778(6) 0.59055(5) 0.02685(17) Uani 1 1 d .
P2 P 0.36795(6) 0.23431(5) 0.65777(5) 0.02533(16) Uani 1 1 d .
P3 P 0.04001(6) 0.24937(6) 0.97233(5) 0.02727(17) Uani 1 1 d .
P4 P 0.24460(6) 0.33017(6) 0.89241(5) 0.02638(17) Uani 1 1 d .
N1 N 0.18552(19) 0.10988(18) 0.70381(17) 0.0291(5) Uani 1 1 d .
N2 N 0.09291(19) 0.18844(17) 0.87488(17) 0.0286(5) Uani 1 1 d .
C28 C 0.1029(2) 0.3646(2) 0.9584(2) 0.0285(6) Uani 1 1 d .
H28A H 0.1004 0.3944 1.0212 0.034 Uiso 1 1 calc R
H28B H 0.0641 0.4158 0.9231 0.034 Uiso 1 1 calc R
C50 C 0.4064(3) 0.6149(2) 0.7977(2) 0.0414(8) Uani 1 1 d .
H50 H 0.4417 0.6717 0.7741 0.050 Uiso 1 1 calc R
C14 C 0.1273(3) -0.1197(2) 0.4646(2) 0.0406(8) Uani 1 1 d .
H14 H 0.0760 -0.1263 0.4280 0.049 Uiso 1 1 calc R
C47 C 0.3033(2) 0.4474(2) 0.8628(2) 0.0258(6) Uani 1 1 d .
C41 C 0.3166(2) 0.2683(2) 0.9759(2) 0.0294(6) Uani 1 1 d .
C5 C 0.0802(2) 0.2768(2) 0.5834(2) 0.0348(7) Uani 1 1 d .
H5 H 0.0598 0.2721 0.6505 0.042 Uiso 1 1 calc R
C1 C 0.0762(2) 0.0832(2) 0.7461(2) 0.0358(7) Uani 1 1 d .
H1A H 0.0712 0.0128 0.7270 0.043 Uiso 1 1 calc R
H1B H 0.0203 0.1308 0.7245 0.043 Uiso 1 1 calc R
C17 C 0.2656(2) 0.4215(2) 0.6162(2) 0.0311(7) Uani 1 1 d .
H17 H 0.2141 0.4144 0.6739 0.037 Uiso 1 1 calc R
C3 C 0.3690(2) 0.1269(2) 0.5775(2) 0.0273(6) Uani 1 1 d .
H3A H 0.4010 0.1434 0.5111 0.033 Uiso 1 1 calc R
H3B H 0.4121 0.0643 0.5947 0.033 Uiso 1 1 calc R
C23 C 0.5487(2) 0.1208(2) 0.7006(2) 0.0346(7) Uani 1 1 d .
H23 H 0.5167 0.0625 0.6906 0.042 Uiso 1 1 calc R
C6 C 0.0270(3) 0.3529(2) 0.5375(3) 0.0402(8) Uani 1 1 d .
H6 H -0.0301 0.4007 0.5729 0.048 Uiso 1 1 calc R
C29 C -0.1043(2) 0.2740(2) 0.9889(2) 0.0299(6) Uani 1 1 d .
C34 C -0.1509(2) 0.3536(2) 0.9409(2) 0.0337(7) Uani 1 1 d .
H34 H -0.1085 0.4033 0.9104 0.040 Uiso 1 1 calc R
C36 C 0.1508(2) 0.0979(2) 1.0586(2) 0.0327(7) Uani 1 1 d .
H36 H 0.1885 0.0768 0.9959 0.039 Uiso 1 1 calc R
C48 C 0.2484(3) 0.5279(2) 0.8235(2) 0.0339(7) Uani 1 1 d .
H48 H 0.1761 0.5263 0.8185 0.041 Uiso 1 1 calc R
C16 C 0.3543(2) 0.3473(2) 0.5876(2) 0.0262(6) Uani 1 1 d .
C35 C 0.0690(2) 0.1817(2) 1.0739(2) 0.0295(6) Uani 1 1 d .
C52 C 0.4082(3) 0.4514(2) 0.8708(2) 0.0367(7) Uani 1 1 d .
H52 H 0.4453 0.3963 0.8986 0.044 Uiso 1 1 calc R
C37 C 0.1767(3) 0.0453(2) 1.1365(2) 0.0389(8) Uani 1 1 d .
H37 H 0.2323 -0.0118 1.1273 0.047 Uiso 1 1 calc R
C21 C 0.4280(3) 0.3562(2) 0.5026(2) 0.0340(7) Uani 1 1 d .
H21 H 0.4884 0.3045 0.4822 0.041 Uiso 1 1 calc R
C31 C -0.2752(2) 0.2083(2) 1.0280(2) 0.0368(7) Uani 1 1 d .
H31 H -0.3176 0.1579 1.0568 0.044 Uiso 1 1 calc R
C10 C 0.2194(2) -0.0139(2) 0.5426(2) 0.0298(6) Uani 1 1 d .
C22 C 0.5005(2) 0.2182(2) 0.6827(2) 0.0279(6) Uani 1 1 d .
C9 C 0.1959(2) 0.2159(2) 0.4319(2) 0.0335(7) Uani 1 1 d .
H9 H 0.2544 0.1700 0.3957 0.040 Uiso 1 1 calc R
C18 C 0.2516(3) 0.5067(2) 0.5607(2) 0.0373(7) Uani 1 1 d .
H18 H 0.1916 0.5588 0.5810 0.045 Uiso 1 1 calc R
C42 C 0.3956(2) 0.1849(2) 0.9446(2) 0.0336(7) Uani 1 1 d .
H42 H 0.4080 0.1594 0.8815 0.040 Uiso 1 1 calc R
C15 C 0.1443(2) -0.0234(2) 0.4892(2) 0.0342(7) Uani 1 1 d .
H15 H 0.1047 0.0359 0.4695 0.041 Uiso 1 1 calc R
C30 C -0.1672(2) 0.2015(2) 1.0327(2) 0.0331(7) Uani 1 1 d .
H30 H -0.1364 0.1472 1.0660 0.040 Uiso 1 1 calc R
C33 C -0.2576(3) 0.3605(2) 0.9376(2) 0.0388(8) Uani 1 1 d .
H33 H -0.2891 0.4152 0.9052 0.047 Uiso 1 1 calc R
C13 C 0.1848(3) -0.2059(2) 0.4931(2) 0.0396(8) Uani 1 1 d .
H13 H 0.1720 -0.2718 0.4770 0.048 Uiso 1 1 calc R
C40 C 0.0137(2) 0.2125(2) 1.1660(2) 0.0348(7) Uani 1 1 d .
H40 H -0.0415 0.2699 1.1763 0.042 Uiso 1 1 calc R
C7 C 0.0572(3) 0.3591(3) 0.4400(3) 0.0433(8) Uani 1 1 d .
H7 H 0.0194 0.4105 0.4087 0.052 Uiso 1 1 calc R
C4 C 0.1645(2) 0.2067(2) 0.5303(2) 0.0295(6) Uani 1 1 d .
C39 C 0.0394(3) 0.1596(3) 1.2419(2) 0.0398(8) Uani 1 1 d .
H39 H 0.0012 0.1797 1.3047 0.048 Uiso 1 1 calc R
C11 C 0.2771(3) -0.1005(2) 0.5711(2) 0.0379(7) Uani 1 1 d .
H11 H 0.3277 -0.0943 0.6085 0.045 Uiso 1 1 calc R
C51 C 0.4598(3) 0.5358(3) 0.8384(3) 0.0440(8) Uani 1 1 d .
H51 H 0.5316 0.5383 0.8445 0.053 Uiso 1 1 calc R
C38 C 0.1209(3) 0.0773(3) 1.2267(2) 0.0421(8) Uani 1 1 d .
H38 H 0.1389 0.0418 1.2795 0.051 Uiso 1 1 calc R
C27 C 0.5486(2) 0.3023(2) 0.6969(2) 0.0319(7) Uani 1 1 d .
H27 H 0.5162 0.3687 0.6846 0.038 Uiso 1 1 calc R
C46 C 0.2977(3) 0.3045(3) 1.0692(2) 0.0365(7) Uani 1 1 d .
H46 H 0.2446 0.3622 1.0908 0.044 Uiso 1 1 calc R
C43 C 0.4560(3) 0.1392(3) 1.0050(3) 0.0441(8) Uani 1 1 d .
H43 H 0.5116 0.0837 0.9828 0.053 Uiso 1 1 calc R
C32 C -0.3200(3) 0.2877(3) 0.9816(2) 0.0390(8) Uani 1 1 d .
H32 H -0.3941 0.2931 0.9794 0.047 Uiso 1 1 calc R
C8 C 0.1411(3) 0.2922(3) 0.3878(2) 0.0405(8) Uani 1 1 d .
H8 H 0.1617 0.2984 0.3210 0.049 Uiso 1 1 calc R
C20 C 0.4132(3) 0.4404(2) 0.4476(2) 0.0396(8) Uani 1 1 d .
H20 H 0.4639 0.4474 0.3895 0.047 Uiso 1 1 calc R
C26 C 0.6433(3) 0.2912(3) 0.7288(2) 0.0386(8) Uani 1 1 d .
H26 H 0.6762 0.3493 0.7375 0.046 Uiso 1 1 calc R
C2 C 0.0592(3) 0.0915(2) 0.8519(2) 0.0349(7) Uani 1 1 d .
H2A H -0.0180 0.0904 0.8827 0.042 Uiso 1 1 calc R
H2B H 0.1029 0.0331 0.8751 0.042 Uiso 1 1 calc R
C44 C 0.4358(3) 0.1736(3) 1.0972(3) 0.0444(8) Uani 1 1 d .
H44 H 0.4764 0.1407 1.1390 0.053 Uiso 1 1 calc R
C25 C 0.6891(3) 0.1948(3) 0.7476(2) 0.0412(8) Uani 1 1 d .
H25 H 0.7531 0.1867 0.7709 0.049 Uiso 1 1 calc R
C49 C 0.3014(3) 0.6119(2) 0.7912(2) 0.0403(8) Uani 1 1 d .
H49 H 0.2642 0.6678 0.7644 0.048 Uiso 1 1 calc R
C19 C 0.3244(3) 0.5150(2) 0.4772(2) 0.0395(8) Uani 1 1 d .
H19 H 0.3142 0.5726 0.4387 0.047 Uiso 1 1 calc R
C45 C 0.3564(3) 0.2563(3) 1.1297(2) 0.0458(9) Uani 1 1 d .
H45 H 0.3425 0.2796 1.1937 0.055 Uiso 1 1 calc R
C24 C 0.6429(3) 0.1091(3) 0.7330(2) 0.0415(8) Uani 1 1 d .
H24 H 0.6759 0.0428 0.7451 0.050 Uiso 1 1 calc R
C12 C 0.2605(3) -0.1966(2) 0.5447(3) 0.0427(8) Uani 1 1 d .
H12 H 0.3016 -0.2561 0.5624 0.051 Uiso 1 1 calc R
Cl1 Cl 0.51064(6) -0.14100(5) 0.66725(5) 0.02879(16) Uani 1 1 d .
O1 O 0.3238(2) -0.0239(2) 0.82239(19) 0.0675(8) Uani 1 1 d D
H1W H 0.264(3) -0.013(4) 0.783(3) 0.101 Uiso 1 1 d D
H2W H 0.380(3) -0.066(3) 0.767(2) 0.101 Uiso 1 1 d D
Cl2 Cl -0.01661(6) 0.52510(5) 0.78289(5) 0.03062(16) Uani 1 1 d .
O2 O -0.2365(2) 0.5001(2) 0.7311(2) 0.0827(10) Uani 1 1 d D
H3W H -0.1581(17) 0.498(4) 0.742(4) 0.124 Uiso 1 1 d D
H4W H -0.258(4) 0.5725(18) 0.765(3) 0.124 Uiso 1 1 d D

loop_
_atom_site_aniso_label
_atom_site_aniso_U_11
_atom_site_aniso_U_22
_atom_site_aniso_U_33
_atom_site_aniso_U_23
_atom_site_aniso_U_13
_atom_site_aniso_U_12
Pd1 0.02851(13) 0.02286(13) 0.02467(13) 0.00084(9) -0.00702(9) -0.00581(9)
P1 0.0309(4) 0.0238(4) 0.0272(4) -0.0016(3) -0.0091(3) -0.0043(3)
P2 0.0285(4) 0.0229(4) 0.0258(4) 0.0011(3) -0.0079(3) -0.0052(3)
P3 0.0295(4) 0.0247(4) 0.0271(4) 0.0021(3) -0.0052(3) -0.0048(3)
P4 0.0290(4) 0.0240(4) 0.0271(4) 0.0002(3) -0.0079(3) -0.0046(3)
N1 0.0333(13) 0.0282(13) 0.0284(13) -0.0006(10) -0.0088(11) -0.0099(11)
N2 0.0305(13) 0.0227(12) 0.0327(14) 0.0017(10) -0.0049(11) -0.0083(10)
C28 0.0321(15) 0.0263(15) 0.0268(15) -0.0019(12) -0.0056(12) -0.0048(12)
C50 0.049(2) 0.0295(17) 0.044(2) -0.0011(15) -0.0002(16) -0.0166(15)
C14 0.0431(19) 0.0388(19) 0.044(2) -0.0072(15) -0.0173(16) -0.0079(15)
C47 0.0308(15) 0.0203(14) 0.0264(15) -0.0047(11) -0.0052(12) -0.0057(12)
C41 0.0319(15) 0.0309(16) 0.0291(16) 0.0035(13) -0.0109(13) -0.0109(13)
C5 0.0343(16) 0.0281(16) 0.0436(19) -0.0039(14) -0.0112(14) -0.0055(13)
C1 0.0375(17) 0.0336(17) 0.0383(18) -0.0028(14) -0.0074(14) -0.0146(14)
C17 0.0341(16) 0.0304(16) 0.0284(16) -0.0031(13) -0.0048(13) -0.0067(13)
C3 0.0283(14) 0.0242(15) 0.0288(15) -0.0003(12) -0.0064(12) -0.0026(12)
C23 0.0377(17) 0.0291(16) 0.0382(18) 0.0005(13) -0.0122(14) -0.0029(13)
C6 0.0355(17) 0.0260(16) 0.061(2) -0.0007(15) -0.0174(16) -0.0021(14)
C29 0.0316(15) 0.0270(15) 0.0306(16) -0.0013(12) -0.0053(13) -0.0050(13)
C34 0.0370(17) 0.0315(17) 0.0334(17) 0.0042(13) -0.0091(14) -0.0065(13)
C36 0.0323(15) 0.0332(17) 0.0331(17) 0.0050(13) -0.0076(13) -0.0068(13)
C48 0.0395(17) 0.0305(16) 0.0327(17) 0.0010(13) -0.0085(14) -0.0088(14)
C16 0.0302(14) 0.0234(14) 0.0272(15) 0.0002(12) -0.0102(12) -0.0046(12)
C35 0.0305(15) 0.0272(15) 0.0324(16) 0.0040(13) -0.0089(13) -0.0080(13)
C52 0.0366(17) 0.0278(16) 0.0453(19) -0.0016(14) -0.0077(15) -0.0065(14)
C37 0.0378(17) 0.0350(18) 0.047(2) 0.0074(15) -0.0167(16) -0.0069(14)
C21 0.0379(17) 0.0311(17) 0.0330(17) 0.0025(13) -0.0078(14) -0.0052(14)
C31 0.0356(17) 0.0358(18) 0.0386(18) 0.0014(14) -0.0050(14) -0.0098(14)
C10 0.0320(15) 0.0260(15) 0.0305(16) -0.0025(12) -0.0056(13) -0.0040(12)
C22 0.0286(14) 0.0315(16) 0.0242(15) 0.0011(12) -0.0068(12) -0.0047(12)
C9 0.0369(17) 0.0306(16) 0.0347(17) 0.0012(13) -0.0119(14) -0.0047(13)
C18 0.0417(18) 0.0281(16) 0.0423(19) 0.0030(14) -0.0124(15) -0.0011(14)
C42 0.0343(16) 0.0330(17) 0.0341(17) 0.0018(13) -0.0090(14) -0.0050(13)
C15 0.0380(17) 0.0287(16) 0.0373(18) -0.0033(13) -0.0121(14) -0.0034(13)
C30 0.0358(16) 0.0286(16) 0.0340(17) 0.0030(13) -0.0061(14) -0.0046(13)
C33 0.0425(18) 0.0355(18) 0.0400(19) 0.0036(15) -0.0145(15) -0.0036(15)
C13 0.0402(18) 0.0283(17) 0.050(2) -0.0085(15) -0.0067(16) -0.0092(14)
C40 0.0359(17) 0.0350(17) 0.0338(17) 0.0002(14) -0.0080(14) -0.0060(14)
C7 0.0429(19) 0.0334(18) 0.060(2) 0.0094(16) -0.0235(17) -0.0081(15)
C4 0.0321(15) 0.0232(15) 0.0371(17) 0.0003(13) -0.0145(13) -0.0061(12)
C39 0.0461(19) 0.049(2) 0.0286(17) 0.0025(15) -0.0104(14) -0.0177(16)
C11 0.0421(18) 0.0293(17) 0.047(2) -0.0007(14) -0.0192(15) -0.0056(14)
C51 0.0395(18) 0.040(2) 0.052(2) -0.0071(16) -0.0046(16) -0.0135(16)
C38 0.0453(19) 0.050(2) 0.0400(19) 0.0160(16) -0.0216(16) -0.0175(17)
C27 0.0363(16) 0.0306(16) 0.0302(16) 0.0016(13) -0.0096(13) -0.0067(13)
C46 0.0371(17) 0.0417(19) 0.0326(17) -0.0013(14) -0.0103(14) -0.0074(14)
C43 0.0374(18) 0.0397(19) 0.058(2) 0.0090(17) -0.0168(16) -0.0048(15)
C32 0.0321(16) 0.046(2) 0.0408(19) -0.0003(16) -0.0132(15) -0.0050(15)
C8 0.0462(19) 0.0414(19) 0.0393(19) 0.0100(15) -0.0166(16) -0.0146(16)
C20 0.0506(19) 0.0352(18) 0.0313(17) 0.0060(14) -0.0044(15) -0.0100(15)
C26 0.0373(17) 0.047(2) 0.0348(18) -0.0007(15) -0.0103(14) -0.0152(15)
C2 0.0382(17) 0.0299(16) 0.0376(18) 0.0012(14) -0.0053(14) -0.0143(14)
C44 0.0378(18) 0.057(2) 0.045(2) 0.0162(17) -0.0205(16) -0.0115(17)
C25 0.0296(16) 0.055(2) 0.0415(19) -0.0022(16) -0.0142(15) -0.0037(15)
C49 0.053(2) 0.0317(18) 0.0356(18) 0.0001(14) -0.0064(15) -0.0085(15)
C19 0.051(2) 0.0298(17) 0.0412(19) 0.0101(14) -0.0175(16) -0.0063(15)
C45 0.047(2) 0.065(2) 0.0330(18) 0.0043(17) -0.0156(16) -0.0214(18)
C24 0.0365(17) 0.0421(19) 0.047(2) 0.0000(16) -0.0166(16) 0.0024(15)
C12 0.0454(19) 0.0281(17) 0.056(2) -0.0018(15) -0.0183(17) 0.0003(15)
Cl1 0.0334(4) 0.0283(4) 0.0247(3) -0.0011(3) -0.0089(3) -0.0007(3)
O1 0.079(2) 0.0673(19) 0.0451(16) 0.0101(14) -0.0067(14) 0.0143(16)
Cl2 0.0316(4) 0.0304(4) 0.0336(4) 0.0131(3) -0.0133(3) -0.0088(3)
O2 0.094(2) 0.079(2) 0.098(3) 0.0314(19) -0.048(2) -0.048(2)

loop_
_atom_type_symbol
_atom_type_description
_atom_type_scat_dispersion_real
_atom_type_scat_dispersion_imag
_atom_type_scat_source
C C 0.0033 0.0016 'International Tables Vol C Tables 4.2.6.8 and 6.1.1.4'
H H 0.0000 0.0000 'International Tables Vol C Tables 4.2.6.8 and 6.1.1.4'
N N 0.0061 0.0033 'International Tables Vol C Tables 4.2.6.8 and 6.1.1.4'
P P 0.1023 0.0942 'International Tables Vol C Tables 4.2.6.8 and 6.1.1.4'
Cl Cl 0.1484 0.1585 'International Tables Vol C Tables 4.2.6.8 and 6.1.1.4'
Pd Pd -0.9988 1.0072 'International Tables Vol C Tables 4.2.6.8 and 6.1.1.4'
O O 0.0106 0.0060 'International Tables Vol C Tables 4.2.6.8 and 6.1.1.4'

loop_
_geom_angle_atom_site_label_1
_geom_angle_atom_site_label_2
_geom_angle_atom_site_label_3
_geom_angle
N2 Pd1 N1 81.09(10)
N2 Pd1 P2 169.12(7)
N1 Pd1 P2 88.04(7)
N2 Pd1 P4 86.31(7)
N1 Pd1 P4 167.09(7)
P2 Pd1 P4 104.57(3)
N1 P1 C3 103.05(13)
N1 P1 C4 114.35(14)
C3 P1 C4 109.13(14)
N1 P1 C10 109.48(13)
C3 P1 C10 112.36(13)
C4 P1 C10 108.48(14)
C22 P2 C16 108.42(13)
C22 P2 C3 105.68(13)
C16 P2 C3 104.91(13)
C22 P2 Pd1 116.96(10)
C16 P2 Pd1 115.44(9)
C3 P2 Pd1 104.15(9)
N2 P3 C29 110.04(13)
N2 P3 C35 113.20(13)
C29 P3 C35 107.76(14)
N2 P3 C28 103.28(13)
C29 P3 C28 113.06(13)
C35 P3 C28 109.57(14)
C41 P4 C47 104.60(13)
C41 P4 C28 106.21(14)
C47 P4 C28 108.34(13)
C41 P4 Pd1 112.65(10)
C47 P4 Pd1 122.44(9)
C28 P4 Pd1 101.57(10)
C1 N1 P1 120.7(2)
C1 N1 Pd1 112.59(18)
P1 N1 Pd1 117.55(13)
C2 N2 P3 122.29(19)
C2 N2 Pd1 112.38(18)
P3 N2 Pd1 124.61(13)
P3 C28 P4 107.83(15)
C51 C50 C49 119.9(3)
C13 C14 C15 120.2(3)
C48 C47 C52 119.9(3)
C48 C47 P4 120.5(2)
C52 C47 P4 119.2(2)
C42 C41 C46 119.7(3)
C42 C41 P4 118.5(2)
C46 C41 P4 121.7(2)
C6 C5 C4 119.5(3)
N1 C1 C2 107.3(2)
C16 C17 C18 120.0(3)
P1 C3 P2 106.66(14)
C24 C23 C22 120.1(3)
C7 C6 C5 119.9(3)
C30 C29 C34 119.2(3)
C30 C29 P3 119.5(2)
C34 C29 P3 119.8(2)
C33 C34 C29 120.2(3)
C35 C36 C37 119.2(3)
C47 C48 C49 118.8(3)
C17 C16 C21 120.1(3)
C17 C16 P2 119.4(2)
C21 C16 P2 120.3(2)
C36 C35 C40 120.3(3)
C36 C35 P3 118.1(2)
C40 C35 P3 121.7(2)
C47 C52 C51 120.5(3)
C38 C37 C36 119.4(3)
C20 C21 C16 119.5(3)
C32 C31 C30 119.8(3)
C11 C10 C15 120.0(3)
C11 C10 P1 117.8(2)
C15 C10 P1 121.6(2)
C27 C22 C23 119.2(3)
C27 C22 P2 120.6(2)
C23 C22 P2 119.6(2)
C8 C9 C4 119.4(3)
C19 C18 C17 119.6(3)
C43 C42 C41 120.1(3)
C14 C15 C10 119.8(3)
C29 C30 C31 120.2(3)
C34 C33 C32 120.2(3)
C12 C13 C14 120.1(3)
C39 C40 C35 119.9(3)
C8 C7 C6 120.9(3)
C9 C4 C5 119.9(3)
C9 C4 P1 121.1(2)
C5 C4 P1 119.0(2)
C40 C39 C38 119.8(3)
C10 C11 C12 119.6(3)
C50 C51 C52 119.6(3)
C37 C38 C39 121.5(3)
C26 C27 C22 121.1(3)
C45 C46 C41 119.7(3)
C44 C43 C42 120.1(3)
C31 C32 C33 120.3(3)
C7 C8 C9 120.4(3)
C21 C20 C19 120.0(3)
C25 C26 C27 119.1(3)
N2 C2 C1 108.2(2)
C43 C44 C45 120.4(3)
C26 C25 C24 120.9(3)
C50 C49 C48 121.1(3)
C18 C19 C20 120.8(3)
C46 C45 C44 120.0(3)
C23 C24 C25 119.6(3)
C13 C12 C11 120.2(3)

loop_
_geom_bond_atom_site_label_1
_geom_bond_atom_site_label_2
_geom_bond_distance
Pd1 N2 2.023(2)
Pd1 N1 2.047(2)
Pd1 P2 2.2518(8)
Pd1 P4 2.2618(8)
P1 N1 1.611(2)
P1 C3 1.785(3)
P1 C4 1.791(3)
P1 C10 1.801(3)
P2 C22 1.801(3)
P2 C16 1.806(3)
P2 C3 1.846(3)
P3 N2 1.593(2)
P3 C29 1.792(3)
P3 C35 1.799(3)
P3 C28 1.809(3)
P4 C41 1.808(3)
P4 C47 1.819(3)
P4 C28 1.842(3)
N1 C1 1.483(4)
N2 C2 1.474(4)
C50 C51 1.371(5)
C50 C49 1.377(5)
C14 C13 1.379(5)
C14 C15 1.385(4)
C47 C48 1.382(4)
C47 C52 1.385(4)
C41 C42 1.390(4)
C41 C46 1.397(4)
C5 C6 1.385(4)
C5 C4 1.404(4)
C1 C2 1.502(4)
C17 C16 1.380(4)
C17 C18 1.390(4)
C23 C24 1.382(4)
C23 C22 1.395(4)
C6 C7 1.381(5)
C29 C30 1.391(4)
C29 C34 1.394(4)
C34 C33 1.370(4)
C36 C35 1.395(4)
C36 C37 1.400(4)
C48 C49 1.401(4)
C16 C21 1.384(4)
C35 C40 1.395(4)
C52 C51 1.397(5)
C37 C38 1.377(5)
C21 C20 1.378(4)
C31 C32 1.369(4)
C31 C30 1.391(4)
C10 C11 1.385(4)
C10 C15 1.387(4)
C22 C27 1.385(4)
C9 C8 1.383(4)
C9 C4 1.398(4)
C18 C19 1.361(5)
C42 C43 1.378(4)
C33 C32 1.392(5)
C13 C12 1.375(5)
C40 C39 1.376(4)
C7 C8 1.373(5)
C39 C38 1.379(5)
C11 C12 1.389(4)
C27 C26 1.384(4)
C46 C45 1.378(4)
C43 C44 1.373(5)
C20 C19 1.386(5)
C26 C25 1.377(5)
C44 C45 1.390(5)
C25 C24 1.390(5)
